data_4023927
loop_
_publ_author_name
'T. Andrew Mitchell'
'Cunxiang Zhao'
'Daniel Romo'

_publ_section_title
;
 Diastereoselective, Three-Component Cascade Synthesis of
 Tetrahydrofurans and Tetrahydropyrans Employing the Tandem
 Mukaiyama Aldol--Lactonization Process
;
_journal_name_full 'Journal of Organic Chemistry'
_journal_page_first 9544
_journal_page_last 9551
_journal_paper_doi 10.1021/jo801604k
_journal_volume 73
_journal_year 2008
_chemical_formula_sum 'C22 H25 Br O4'
_chemical_formula_weight 433.33
_chemical_name_systematic
; 
 ? 
;
_space_group_IT_number 14
_symmetry_cell_setting monoclinic
_symmetry_space_group_name_Hall '-P 2yn'
_symmetry_space_group_name_H-M 'P 1 21/n 1'
_atom_sites_solution_hydrogens geom
_atom_sites_solution_primary direct
_atom_sites_solution_secondary difmap
_audit_creation_method SHELXL-97
_cell_angle_alpha 90.00
_cell_angle_beta 115.272(9)
_cell_angle_gamma 90.00
_cell_formula_units_Z 4
_cell_length_a 18.996(16)
_cell_length_b 5.709(5)
_cell_length_c 20.557(17)
_cell_measurement_reflns_used 5789
_cell_measurement_temperature 110(2)
_cell_measurement_theta_max 27.35
_cell_measurement_theta_min 2.19
_cell_volume 2016(3)
_computing_cell_refinement 'Bruker SMART'
_computing_data_collection 'Bruker SMART'
_computing_data_reduction 'Bruker SAINT'
_computing_molecular_graphics 'X-SEED (Barbour, 2001)'
_computing_publication_material 'Bruker SHELXTL'
_computing_structure_refinement 'SHELXL-97 (Sheldrick, 1997)'
_computing_structure_solution 'SHELXS-97 (Sheldrick, 1990)'
_diffrn_ambient_temperature 110(2)
_diffrn_measured_fraction_theta_full 0.957
_diffrn_measured_fraction_theta_max 0.957
_diffrn_measurement_device_type 'CCD area detector'
_diffrn_measurement_method 'phi and omega scans'
_diffrn_radiation_monochromator graphite
_diffrn_radiation_source 'fine-focus sealed tube'
_diffrn_radiation_type MoK\a
_diffrn_radiation_wavelength 0.71073
_diffrn_reflns_av_R_equivalents 0.0709
_diffrn_reflns_av_sigmaI/netI 0.0605
_diffrn_reflns_limit_h_max 24
_diffrn_reflns_limit_h_min -24
_diffrn_reflns_limit_k_max 7
_diffrn_reflns_limit_k_min -7
_diffrn_reflns_limit_l_max 26
_diffrn_reflns_limit_l_min -26
_diffrn_reflns_number 20029
_diffrn_reflns_theta_full 27.64
_diffrn_reflns_theta_max 27.64
_diffrn_reflns_theta_min 1.22
_exptl_absorpt_coefficient_mu 2.063
_exptl_absorpt_correction_T_max 0.8203
_exptl_absorpt_correction_T_min 0.4252
_exptl_absorpt_correction_type multi-scan
_exptl_absorpt_process_details 'SADABS; (Sheldrick, 2006)'
_exptl_crystal_colour colorless
_exptl_crystal_density_diffrn 1.428
_exptl_crystal_density_method 'not measured'
_exptl_crystal_description block
_exptl_crystal_F_000 896
_exptl_crystal_size_max 0.50
_exptl_crystal_size_mid 0.15
_exptl_crystal_size_min 0.10
_refine_diff_density_max 0.485
_refine_diff_density_min -0.746
_refine_diff_density_rms 0.088
_refine_ls_extinction_method none
_refine_ls_goodness_of_fit_ref 1.017
_refine_ls_hydrogen_treatment constr
_refine_ls_matrix_type full
_refine_ls_number_parameters 246
_refine_ls_number_reflns 4500
_refine_ls_number_restraints 0
_refine_ls_restrained_S_all 1.017
_refine_ls_R_factor_all 0.0662
_refine_ls_R_factor_gt 0.0352
_refine_ls_shift/su_max 0.001
_refine_ls_shift/su_mean 0.000
_refine_ls_structure_factor_coef Fsqd
_refine_ls_weighting_details 'calc w=1/[\s^2^(Fo^2^)+(0.0414P)^2^+0.0000P] where P=(Fo^2^+2Fc^2^)/3'
_refine_ls_weighting_scheme calc
_refine_ls_wR_factor_gt 0.0788
_refine_ls_wR_factor_ref 0.0934
_reflns_number_gt 3050
_reflns_number_total 4500
_reflns_threshold_expression >2sigma(I)
_cod_data_source_file jo801604k_si_002.cif
_cod_data_source_block drb1127b
_cod_depositor_comments
;
The following automatic conversions were performed:
'_symmetry_cell_setting' value 'Monoclinic' changed to 'monoclinic'
according to '/home/saulius/struct/CIF-dictionaries/cif_core.dic'
dictionary named 'cif_core.dic' version 2.4.1 from 2010-06-29.

Automatic conversion script
Id: cif_fix_enum 1527 2010-12-29 10:47:43Z saulius 
;
_cod_original_sg_symbol_H-M 'P 21/n'
_cod_database_code 4023927

loop_
_symmetry_equiv_pos_as_xyz
'x, y, z'
'-x+1/2, y+1/2, -z+1/2'
'-x, -y, -z'
'x-1/2, -y-1/2, z-1/2'

loop_
_atom_site_label
_atom_site_type_symbol
_atom_site_fract_x
_atom_site_fract_y
_atom_site_fract_z
_atom_site_U_iso_or_equiv
_atom_site_adp_type
_atom_site_occupancy
_atom_site_symmetry_multiplicity
_atom_site_calc_flag
_atom_site_refinement_flags
_atom_site_disorder_assembly
_atom_site_disorder_group
Br1 Br -0.237325(14) 1.01460(5) 0.165806(13) 0.03181(10) Uani 1 1 d . . .
O4 O 0.14618(9) -0.0382(3) 0.27979(8) 0.0248(4) Uani 1 1 d . . .
O2 O 0.06200(9) 0.4169(3) 0.42166(8) 0.0236(4) Uani 1 1 d . . .
O3 O 0.24493(9) 0.3648(3) 0.41696(8) 0.0244(4) Uani 1 1 d . . .
O1 O 0.05437(9) 0.7019(3) 0.49469(8) 0.0275(4) Uani 1 1 d . . .
C1 C -0.15770(13) 0.8801(4) 0.25005(12) 0.0239(5) Uani 1 1 d . . .
C4 C -0.03829(12) 0.6950(4) 0.37085(11) 0.0210(5) Uani 1 1 d . . .
C5 C -0.06648(13) 0.5724(4) 0.30565(12) 0.0224(5) Uani 1 1 d . . .
H5 H -0.0443 0.4255 0.3030 0.027 Uiso 1 1 calc R . .
C11 C 0.18115(12) 0.2019(4) 0.39016(11) 0.0202(5) Uani 1 1 d . . .
H11 H 0.1345 0.2845 0.3538 0.024 Uiso 1 1 calc R . .
C18 C 0.04440(14) -0.4535(5) 0.17863(13) 0.0276(6) Uani 1 1 d . . .
H18 H 0.0848 -0.5527 0.2099 0.033 Uiso 1 1 calc R . .
C6 C -0.12655(13) 0.6644(4) 0.24497(12) 0.0238(5) Uani 1 1 d . . .
H6 H -0.1461 0.5816 0.2007 0.029 Uiso 1 1 calc R . .
C7 C 0.02971(13) 0.6088(4) 0.43617(12) 0.0224(5) Uani 1 1 d . . .
C17 C 0.03021(13) -0.2385(4) 0.20390(12) 0.0235(5) Uani 1 1 d . . .
C9 C 0.16229(13) 0.1231(4) 0.45208(11) 0.0223(5) Uani 1 1 d . . .
H9 H 0.1198 0.0039 0.4326 0.027 Uiso 1 1 calc R . .
C16 C 0.08008(13) -0.1595(5) 0.27952(12) 0.0288(6) Uani 1 1 d . . .
H16A H 0.0500 -0.0544 0.2965 0.035 Uiso 1 1 calc R . .
H16B H 0.0974 -0.2966 0.3121 0.035 Uiso 1 1 calc R . .
C13 C 0.27625(13) 0.1100(5) 0.34515(12) 0.0275(6) Uani 1 1 d . . .
H13A H 0.3245 0.0318 0.3790 0.033 Uiso 1 1 calc R . .
H13B H 0.2719 0.0924 0.2957 0.033 Uiso 1 1 calc R . .
C20 C -0.06022(15) -0.3797(5) 0.06282(13) 0.0324(6) Uani 1 1 d . . .
H20 H -0.0909 -0.4275 0.0146 0.039 Uiso 1 1 calc R . .
C14 C 0.27649(13) 0.3677(4) 0.36433(12) 0.0247(5) Uani 1 1 d . . .
H14 H 0.2408 0.4570 0.3209 0.030 Uiso 1 1 calc R . .
C22 C -0.03040(14) -0.0973(5) 0.15780(13) 0.0271(5) Uani 1 1 d . . .
H22 H -0.0408 0.0477 0.1746 0.032 Uiso 1 1 calc R . .
C3 C -0.07177(13) 0.9107(4) 0.37476(12) 0.0236(5) Uani 1 1 d . . .
H3 H -0.0530 0.9934 0.4191 0.028 Uiso 1 1 calc R . .
C8 C 0.13223(13) 0.3280(4) 0.48092(11) 0.0250(5) Uani 1 1 d . . .
H8A H 0.1201 0.2749 0.5209 0.030 Uiso 1 1 calc R . .
H8B H 0.1721 0.4527 0.4992 0.030 Uiso 1 1 calc R . .
C19 C -0.00034(14) -0.5217(4) 0.10815(13) 0.0301(6) Uani 1 1 d . . .
H19 H 0.0101 -0.6659 0.0910 0.036 Uiso 1 1 calc R . .
C21 C -0.07577(14) -0.1671(5) 0.08730(13) 0.0316(6) Uani 1 1 d . . .
H21 H -0.1171 -0.0705 0.0561 0.038 Uiso 1 1 calc R . .
C12 C 0.20503(13) 0.0061(4) 0.35104(12) 0.0225(5) Uani 1 1 d . . .
H12 H 0.2190 -0.1410 0.3802 0.027 Uiso 1 1 calc R . .
C2 C -0.13197(14) 1.0037(4) 0.31433(13) 0.0260(5) Uani 1 1 d . . .
H2 H -0.1552 1.1489 0.3168 0.031 Uiso 1 1 calc R . .
C10 C 0.23149(14) 0.0095(4) 0.51445(12) 0.0290(6) Uani 1 1 d . . .
H10A H 0.2724 0.1267 0.5374 0.043 Uiso 1 1 calc R . .
H10B H 0.2520 -0.1191 0.4960 0.043 Uiso 1 1 calc R . .
H10C H 0.2143 -0.0518 0.5498 0.043 Uiso 1 1 calc R . .
C15 C 0.35570(15) 0.4830(4) 0.39624(14) 0.0307(6) Uani 1 1 d . . .
H15A H 0.3511 0.6416 0.4123 0.046 Uiso 1 1 calc R . .
H15B H 0.3760 0.4913 0.3598 0.046 Uiso 1 1 calc R . .
H15C H 0.3913 0.3910 0.4374 0.046 Uiso 1 1 calc R . .

loop_
_atom_site_aniso_label
_atom_site_aniso_U_11
_atom_site_aniso_U_22
_atom_site_aniso_U_33
_atom_site_aniso_U_23
_atom_site_aniso_U_13
_atom_site_aniso_U_12
Br1 0.03057(15) 0.03446(19) 0.02962(14) 0.00621(11) 0.01210(11) 0.00576(12)
O4 0.0251(8) 0.0315(10) 0.0192(8) -0.0051(7) 0.0106(7) -0.0095(7)
O2 0.0226(8) 0.0292(10) 0.0194(8) -0.0018(7) 0.0093(7) 0.0038(7)
O3 0.0323(9) 0.0236(10) 0.0256(8) -0.0041(7) 0.0204(7) -0.0052(8)
O1 0.0318(9) 0.0316(10) 0.0207(8) -0.0053(7) 0.0127(7) -0.0038(8)
C1 0.0239(12) 0.0243(14) 0.0269(12) 0.0043(11) 0.0143(10) -0.0008(11)
C4 0.0213(11) 0.0241(14) 0.0223(11) 0.0009(10) 0.0137(10) -0.0040(10)
C5 0.0261(12) 0.0210(13) 0.0247(12) -0.0009(10) 0.0152(10) -0.0012(10)
C11 0.0199(11) 0.0228(14) 0.0178(11) 0.0002(9) 0.0079(9) -0.0002(10)
C18 0.0227(12) 0.0342(16) 0.0258(12) 0.0040(11) 0.0101(10) 0.0008(11)
C6 0.0261(12) 0.0252(15) 0.0223(11) -0.0028(10) 0.0126(10) -0.0035(11)
C7 0.0244(12) 0.0227(14) 0.0272(12) -0.0010(11) 0.0181(10) -0.0047(10)
C17 0.0226(12) 0.0288(15) 0.0226(11) 0.0005(10) 0.0129(10) -0.0057(11)
C9 0.0236(12) 0.0248(14) 0.0203(11) 0.0032(10) 0.0111(10) -0.0014(10)
C16 0.0276(13) 0.0375(17) 0.0247(12) -0.0011(11) 0.0145(11) -0.0072(12)
C13 0.0245(12) 0.0347(16) 0.0256(12) -0.0102(11) 0.0129(11) -0.0032(11)
C20 0.0322(14) 0.0381(17) 0.0229(12) -0.0035(12) 0.0078(11) -0.0080(13)
C14 0.0271(12) 0.0325(15) 0.0205(11) 0.0011(10) 0.0160(10) 0.0017(11)
C22 0.0301(13) 0.0266(15) 0.0275(12) 0.0001(11) 0.0153(11) -0.0012(11)
C3 0.0290(13) 0.0214(13) 0.0264(12) -0.0026(10) 0.0174(11) -0.0031(11)
C8 0.0246(12) 0.0355(16) 0.0154(11) 0.0026(10) 0.0090(10) 0.0026(11)
C19 0.0324(14) 0.0287(16) 0.0311(13) -0.0039(11) 0.0154(11) -0.0042(12)
C21 0.0270(13) 0.0381(17) 0.0270(13) 0.0051(12) 0.0091(11) 0.0007(12)
C12 0.0215(11) 0.0263(15) 0.0185(10) -0.0023(10) 0.0073(9) -0.0009(10)
C2 0.0284(12) 0.0222(15) 0.0339(13) 0.0010(11) 0.0195(11) 0.0012(11)
C10 0.0309(13) 0.0330(16) 0.0227(12) 0.0078(11) 0.0111(10) 0.0047(11)
C15 0.0340(14) 0.0317(16) 0.0327(13) -0.0086(11) 0.0203(12) -0.0082(12)

loop_
_atom_type_symbol
_atom_type_description
_atom_type_scat_dispersion_real
_atom_type_scat_dispersion_imag
_atom_type_scat_source
C C 0.0033 0.0016 'International Tables Vol C Tables 4.2.6.8 and 6.1.1.4'
H H 0.0000 0.0000 'International Tables Vol C Tables 4.2.6.8 and 6.1.1.4'
O O 0.0106 0.0060 'International Tables Vol C Tables 4.2.6.8 and 6.1.1.4'
Br Br -0.2901 2.4595 'International Tables Vol C Tables 4.2.6.8 and 6.1.1.4'

loop_
_geom_angle_atom_site_label_1
_geom_angle_atom_site_label_2
_geom_angle_atom_site_label_3
_geom_angle
_geom_angle_site_symmetry_1
_geom_angle_site_symmetry_3
_geom_angle_publ_flag
C16 O4 C12 112.88(17) . . ?
C7 O2 C8 115.93(17) . . ?
C11 O3 C14 105.78(16) . . ?
C6 C1 C2 122.2(2) . . ?
C6 C1 Br1 119.12(18) . . ?
C2 C1 Br1 118.64(19) . . ?
C5 C4 C3 119.7(2) . . ?
C5 C4 C7 121.8(2) . . ?
C3 C4 C7 118.4(2) . . ?
C6 C5 C4 120.2(2) . . ?
C6 C5 H5 119.9 . . ?
C4 C5 H5 119.9 . . ?
O3 C11 C9 109.26(17) . . ?
O3 C11 C12 106.22(17) . . ?
C9 C11 C12 116.3(2) . . ?
O3 C11 H11 108.3 . . ?
C9 C11 H11 108.3 . . ?
C12 C11 H11 108.3 . . ?
C19 C18 C17 120.2(2) . . ?
C19 C18 H18 119.9 . . ?
C17 C18 H18 119.9 . . ?
C5 C6 C1 118.8(2) . . ?
C5 C6 H6 120.6 . . ?
C1 C6 H6 120.6 . . ?
O1 C7 O2 123.8(2) . . ?
O1 C7 C4 124.6(2) . . ?
O2 C7 C4 111.64(19) . . ?
C22 C17 C18 119.2(2) . . ?
C22 C17 C16 120.2(2) . . ?
C18 C17 C16 120.6(2) . . ?
C8 C9 C11 110.9(2) . . ?
C8 C9 C10 109.16(19) . . ?
C11 C9 C10 113.47(19) . . ?
C8 C9 H9 107.7 . . ?
C11 C9 H9 107.7 . . ?
C10 C9 H9 107.7 . . ?
O4 C16 C17 108.28(17) . . ?
O4 C16 H16A 110.0 . . ?
C17 C16 H16A 110.0 . . ?
O4 C16 H16B 110.0 . . ?
C17 C16 H16B 110.0 . . ?
H16A C16 H16B 108.4 . . ?
C14 C13 C12 105.04(18) . . ?
C14 C13 H13A 110.7 . . ?
C12 C13 H13A 110.7 . . ?
C14 C13 H13B 110.7 . . ?
C12 C13 H13B 110.7 . . ?
H13A C13 H13B 108.8 . . ?
C19 C20 C21 120.5(2) . . ?
C19 C20 H20 119.8 . . ?
C21 C20 H20 119.8 . . ?
O3 C14 C15 109.56(19) . . ?
O3 C14 C13 103.10(18) . . ?
C15 C14 C13 115.2(2) . . ?
O3 C14 H14 109.6 . . ?
C15 C14 H14 109.6 . . ?
C13 C14 H14 109.6 . . ?
C21 C22 C17 120.5(2) . . ?
C21 C22 H22 119.8 . . ?
C17 C22 H22 119.8 . . ?
C2 C3 C4 120.4(2) . . ?
C2 C3 H3 119.8 . . ?
C4 C3 H3 119.8 . . ?
O2 C8 C9 107.59(18) . . ?
O2 C8 H8A 110.2 . . ?
C9 C8 H8A 110.2 . . ?
O2 C8 H8B 110.2 . . ?
C9 C8 H8B 110.2 . . ?
H8A C8 H8B 108.5 . . ?
C20 C19 C18 120.0(2) . . ?
C20 C19 H19 120.0 . . ?
C18 C19 H19 120.0 . . ?
C22 C21 C20 119.6(2) . . ?
C22 C21 H21 120.2 . . ?
C20 C21 H21 120.2 . . ?
O4 C12 C13 108.52(18) . . ?
O4 C12 C11 112.49(18) . . ?
C13 C12 C11 103.04(18) . . ?
O4 C12 H12 110.8 . . ?
C13 C12 H12 110.8 . . ?
C11 C12 H12 110.8 . . ?
C3 C2 C1 118.6(2) . . ?
C3 C2 H2 120.7 . . ?
C1 C2 H2 120.7 . . ?
C9 C10 H10A 109.5 . . ?
C9 C10 H10B 109.5 . . ?
H10A C10 H10B 109.5 . . ?
C9 C10 H10C 109.5 . . ?
H10A C10 H10C 109.5 . . ?
H10B C10 H10C 109.5 . . ?
C14 C15 H15A 109.5 . . ?
C14 C15 H15B 109.5 . . ?
H15A C15 H15B 109.5 . . ?
C14 C15 H15C 109.5 . . ?
H15A C15 H15C 109.5 . . ?
H15B C15 H15C 109.5 . . ?

loop_
_geom_bond_atom_site_label_1
_geom_bond_atom_site_label_2
_geom_bond_distance
_geom_bond_site_symmetry_2
_geom_bond_publ_flag
Br1 C1 1.908(3) . ?
O4 C16 1.432(3) . ?
O4 C12 1.436(3) . ?
O2 C7 1.350(3) . ?
O2 C8 1.461(3) . ?
O3 C11 1.438(3) . ?
O3 C14 1.444(2) . ?
O1 C7 1.212(3) . ?
C1 C6 1.389(3) . ?
C1 C2 1.390(3) . ?
C4 C5 1.400(3) . ?
C4 C3 1.404(3) . ?
C4 C7 1.494(3) . ?
C5 C6 1.385(3) . ?
C5 H5 0.9500 . ?
C11 C9 1.530(3) . ?
C11 C12 1.553(3) . ?
C11 H11 1.0000 . ?
C18 C19 1.386(3) . ?
C18 C17 1.403(3) . ?
C18 H18 0.9500 . ?
C6 H6 0.9500 . ?
C17 C22 1.394(3) . ?
C17 C16 1.503(3) . ?
C9 C8 1.528(3) . ?
C9 C10 1.534(3) . ?
C9 H9 1.0000 . ?
C16 H16A 0.9900 . ?
C16 H16B 0.9900 . ?
C13 C14 1.523(4) . ?
C13 C12 1.529(3) . ?
C13 H13A 0.9900 . ?
C13 H13B 0.9900 . ?
C20 C19 1.383(4) . ?
C20 C21 1.393(4) . ?
C20 H20 0.9500 . ?
C14 C15 1.512(3) . ?
C14 H14 1.0000 . ?
C22 C21 1.391(3) . ?
C22 H22 0.9500 . ?
C3 C2 1.386(3) . ?
C3 H3 0.9500 . ?
C8 H8A 0.9900 . ?
C8 H8B 0.9900 . ?
C19 H19 0.9500 . ?
C21 H21 0.9500 . ?
C12 H12 1.0000 . ?
C2 H2 0.9500 . ?
C10 H10A 0.9800 . ?
C10 H10B 0.9800 . ?
C10 H10C 0.9800 . ?
C15 H15A 0.9800 . ?
C15 H15B 0.9800 . ?
C15 H15C 0.9800 . ?

loop_
_geom_torsion_atom_site_label_1
_geom_torsion_atom_site_label_2
_geom_torsion_atom_site_label_3
_geom_torsion_atom_site_label_4
_geom_torsion
_geom_torsion_site_symmetry_1
_geom_torsion_site_symmetry_2
_geom_torsion_site_symmetry_3
_geom_torsion_site_symmetry_4
_geom_torsion_publ_flag
C3 C4 C5 C6 0.7(3) . . . . ?
C7 C4 C5 C6 -176.0(2) . . . . ?
C14 O3 C11 C9 160.62(18) . . . . ?
C14 O3 C11 C12 34.4(2) . . . . ?
C4 C5 C6 C1 0.4(3) . . . . ?
C2 C1 C6 C5 -1.6(3) . . . . ?
Br1 C1 C6 C5 177.29(16) . . . . ?
C8 O2 C7 O1 -2.3(3) . . . . ?
C8 O2 C7 C4 176.04(17) . . . . ?
C5 C4 C7 O1 -176.6(2) . . . . ?
C3 C4 C7 O1 6.6(3) . . . . ?
C5 C4 C7 O2 5.1(3) . . . . ?
C3 C4 C7 O2 -171.68(19) . . . . ?
C19 C18 C17 C22 1.4(3) . . . . ?
C19 C18 C17 C16 -178.0(2) . . . . ?
O3 C11 C9 C8 65.3(2) . . . . ?
C12 C11 C9 C8 -174.50(18) . . . . ?
O3 C11 C9 C10 -58.0(3) . . . . ?
C12 C11 C9 C10 62.2(3) . . . . ?
C12 O4 C16 C17 -168.88(19) . . . . ?
C22 C17 C16 O4 -92.3(3) . . . . ?
C18 C17 C16 O4 87.1(3) . . . . ?
C11 O3 C14 C15 -165.3(2) . . . . ?
C11 O3 C14 C13 -42.1(2) . . . . ?
C12 C13 C14 O3 33.2(2) . . . . ?
C12 C13 C14 C15 152.46(19) . . . . ?
C18 C17 C22 C21 -0.7(3) . . . . ?
C16 C17 C22 C21 178.7(2) . . . . ?
C5 C4 C3 C2 -0.6(3) . . . . ?
C7 C4 C3 C2 176.25(19) . . . . ?
C7 O2 C8 C9 -176.17(18) . . . . ?
C11 C9 C8 O2 59.7(2) . . . . ?
C10 C9 C8 O2 -174.54(17) . . . . ?
C21 C20 C19 C18 0.4(4) . . . . ?
C17 C18 C19 C20 -1.3(4) . . . . ?
C17 C22 C21 C20 -0.1(3) . . . . ?
C19 C20 C21 C22 0.3(4) . . . . ?
C16 O4 C12 C13 173.59(19) . . . . ?
C16 O4 C12 C11 -73.1(2) . . . . ?
C14 C13 C12 O4 106.9(2) . . . . ?
C14 C13 C12 C11 -12.5(2) . . . . ?
O3 C11 C12 O4 -129.13(18) . . . . ?
C9 C11 C12 O4 109.1(2) . . . . ?
O3 C11 C12 C13 -12.5(2) . . . . ?
C9 C11 C12 C13 -134.3(2) . . . . ?
C4 C3 C2 C1 -0.6(3) . . . . ?
C6 C1 C2 C3 1.8(3) . . . . ?
Br1 C1 C2 C3 -177.17(16) . . . . ?
